data_4307117
loop_
_publ_author_name
'Jun Xia'
'Bin Zhao'
'Hong-Sheng Wang'
'Wei Shi'
'Yue Ma'
'Hai-Bin Song'
'Peng Cheng'
'Dai-Zheng Liao'
'Shi-Ping Yan'

_publ_section_title
;
Two- and Three-Dimensional Lanthanide Complexes: Synthesis, Crystal
Structures, and Properties
;
_journal_name_full 'Inorganic Chemistry'
_journal_page_first 3450
_journal_page_last 3458
_journal_paper_doi 10.1021/ic061620p
_journal_volume 46
_journal_year 2007
_chemical_formula_sum 'C15 H18 Eu2 N6 O18'
_chemical_formula_weight 874.28
_chemical_name_systematic
; 
 ? 
;
_space_group_IT_number 14
_symmetry_cell_setting monoclinic
_symmetry_space_group_name_Hall '-P 2ybc'
_symmetry_space_group_name_H-M 'P 1 21/c 1'
_atom_sites_solution_hydrogens geom
_atom_sites_solution_primary direct
_atom_sites_solution_secondary difmap
_audit_creation_method SHELXL-97
_cell_angle_alpha 90.00
_cell_angle_beta 100.130(3)
_cell_angle_gamma 90.00
_cell_formula_units_Z 2
_cell_length_a 10.941(3)
_cell_length_b 10.169(2)
_cell_length_c 10.546(3)
_cell_measurement_reflns_used 4182
_cell_measurement_temperature 294(2)
_cell_measurement_theta_max 28.20
_cell_measurement_theta_min 2.75
_cell_volume 1155.0(5)
_computing_cell_refinement 'Bruker SMART'
_computing_data_collection 'Bruker SMART'
_computing_data_reduction 'Bruker SAINT'
_computing_molecular_graphics 'Bruker SHELXTL'
_computing_publication_material 'Bruker SHELXTL'
_computing_structure_refinement 'SHELXL-97 (Sheldrick, 1997)'
_computing_structure_solution 'SHELXS-97 (Sheldrick, 1990)'
_diffrn_ambient_temperature 294(2)
_diffrn_measured_fraction_theta_full 0.968
_diffrn_measured_fraction_theta_max 0.968
_diffrn_measurement_device_type 'CCD area detector'
_diffrn_measurement_method 'phi and omega scans'
_diffrn_radiation_monochromator graphite
_diffrn_radiation_source 'fine-focus sealed tube'
_diffrn_radiation_type MoK\a
_diffrn_radiation_wavelength 0.71073
_diffrn_reflns_av_R_equivalents 0.0273
_diffrn_reflns_av_sigmaI/netI 0.0320
_diffrn_reflns_limit_h_max 14
_diffrn_reflns_limit_h_min -14
_diffrn_reflns_limit_k_max 5
_diffrn_reflns_limit_k_min -13
_diffrn_reflns_limit_l_max 13
_diffrn_reflns_limit_l_min -12
_diffrn_reflns_number 7120
_diffrn_reflns_theta_full 28.21
_diffrn_reflns_theta_max 28.21
_diffrn_reflns_theta_min 1.89
_exptl_absorpt_coefficient_mu 5.487
_exptl_absorpt_correction_T_max 1.000000
_exptl_absorpt_correction_T_min 0.628529
_exptl_absorpt_correction_type multi-scan
_exptl_absorpt_process_details sadabs
_exptl_crystal_density_diffrn 2.514
_exptl_crystal_density_meas ?
_exptl_crystal_density_method 'not measured'
_exptl_crystal_F_000 840
_exptl_crystal_size_max 0.20
_exptl_crystal_size_mid 0.18
_exptl_crystal_size_min 0.12
_refine_diff_density_max 1.198
_refine_diff_density_min -0.949
_refine_diff_density_rms 0.130
_refine_ls_extinction_coef 0.0012(2)
_refine_ls_extinction_expression Fc^*^=kFc[1+0.001xFc^2^\l^3^/sin(2\q)]^-1/4^
_refine_ls_extinction_method SHELXL
_refine_ls_goodness_of_fit_ref 1.029
_refine_ls_hydrogen_treatment mixed
_refine_ls_matrix_type full
_refine_ls_number_parameters 212
_refine_ls_number_reflns 2754
_refine_ls_number_restraints 27
_refine_ls_restrained_S_all 1.038
_refine_ls_R_factor_all 0.0301
_refine_ls_R_factor_gt 0.0230
_refine_ls_shift/su_max 0.002
_refine_ls_shift/su_mean 0.000
_refine_ls_structure_factor_coef Fsqd
_refine_ls_weighting_details 'calc w=1/[\s^2^(Fo^2^)+(0.0285P)^2^+1.0211P] where P=(Fo^2^+2Fc^2^)/3'
_refine_ls_weighting_scheme calc
_refine_ls_wR_factor_gt 0.0547
_refine_ls_wR_factor_ref 0.0569
_reflns_number_gt 2373
_reflns_number_total 2754
_reflns_threshold_expression >2sigma(I)
_cod_data_source_file ic061620psi20060828_112845.cif
_cod_data_source_block 060414b
_cod_depositor_comments
;
The following automatic conversions were performed:
'_symmetry_cell_setting' value 'Monoclinic' changed to 'monoclinic'
according to '/home/saulius/struct/CIF-dictionaries/cif_core.dic'
dictionary named 'cif_core.dic' version 2.4.1 from 2010-06-29.

Automatic conversion script
Id: cif_fix_enum 1527 2010-12-29 10:47:43Z saulius 

The following automatic conversions were performed:

'_exptl_crystal_density_meas' value 'NONE' was changed to '?' - the
value is perceived as not measured.

Automatic conversion script
Id: cif_fix_values 3008 2015-01-20 13:52:24Z robertas 
;
_cod_database_code 4307117

loop_
_symmetry_equiv_pos_as_xyz
'x, y, z'
'-x, y+1/2, -z+1/2'
'-x, -y, -z'
'x, -y-1/2, z-1/2'

loop_
_atom_site_label
_atom_site_type_symbol
_atom_site_fract_x
_atom_site_fract_y
_atom_site_fract_z
_atom_site_U_iso_or_equiv
_atom_site_adp_type
_atom_site_occupancy
_atom_site_symmetry_multiplicity
_atom_site_calc_flag
_atom_site_refinement_flags
_atom_site_disorder_assembly
_atom_site_disorder_group
Eu1 Eu 0.212993(16) 0.052851(16) 0.898834(16) 0.01461(8) Uani 1 1 d . . .
O1 O 0.1827(3) 0.8240(3) 0.9244(3) 0.0248(6) Uani 1 1 d . . .
O2 O 0.1914(3) 0.6782(3) 0.7681(2) 0.0271(6) Uani 1 1 d . . .
O3 O 0.1251(2) 0.1897(2) 1.0464(2) 0.0216(6) Uani 1 1 d . . .
O4 O 0.1409(3) 0.2738(2) 1.2425(2) 0.0255(6) Uani 1 1 d . . .
O5 O 0.3127(3) -0.0036(3) 1.1176(3) 0.0306(7) Uani 1 1 d . . .
H5A H 0.2926 -0.0650 1.1642 0.037 Uiso 1 1 d R . .
H5B H 0.3540 0.0595 1.1564 0.037 Uiso 1 1 d R . .
O6 O -0.0036(2) 0.0153(3) 0.8534(3) 0.0236(6) Uani 1 1 d . . .
H6A H -0.0546 0.0688 0.8099 0.028 Uiso 1 1 d R . .
H6B H -0.0354 -0.0557 0.8753 0.028 Uiso 1 1 d R . .
O7 O 0.4037(3) -0.0587(3) 0.8719(3) 0.0427(9) Uani 1 1 d . . .
H7A H 0.4338 -0.0681 0.8033 0.051 Uiso 1 1 d R . .
H7B H 0.4521 -0.0236 0.9350 0.051 Uiso 1 1 d R . .
N1 N 0.1894(3) 0.6223(3) 1.0995(3) 0.0188(6) Uani 1 1 d . . .
H1A H 0.1873 0.6973 1.1438 0.023 Uiso 1 1 d R . .
N2 N 0.1806(3) 0.5116(3) 1.1648(3) 0.0177(6) Uani 1 1 d . . .
C1 C 0.1839(3) 0.7097(4) 0.8812(3) 0.0182(7) Uani 1 1 d . . .
C2 C 0.1762(3) 0.5998(3) 0.9724(3) 0.0160(7) Uani 1 1 d . . .
C3 C 0.1574(3) 0.4677(3) 0.9530(3) 0.0159(7) Uani 1 1 d . . .
H3 H 0.1456 0.4222 0.8753 0.019 Uiso 1 1 calc R . .
C4 C 0.1601(3) 0.4167(3) 1.0761(3) 0.0147(7) Uani 1 1 d . . .
C5 C 0.1416(3) 0.2834(3) 1.1242(3) 0.0161(7) Uani 1 1 d . . .
O8 O 0.3619(7) 0.2169(7) 0.9568(7) 0.0301(11) Uani 0.50 1 d PDU . .
O9 O 0.3988(13) 0.2714(15) 0.7625(8) 0.054(2) Uani 0.50 1 d PD . .
O10 O 0.6172(7) 0.8005(7) 1.0676(7) 0.0301(11) Uani 0.50 1 d PD . .
O11 O 0.5574(13) 0.6984(15) 1.2333(9) 0.054(2) Uani 0.50 1 d PD . .
C6 C 0.4044(8) 0.2925(9) 0.8800(9) 0.0255(12) Uani 0.50 1 d PDU . .
N3 N 0.5051(6) 0.4911(6) 0.8450(6) 0.0262(15) Uani 0.50 1 d PD . .
N4 N 0.5428(6) 0.6002(6) 0.9100(6) 0.0222(14) Uani 0.50 1 d PD . .
H4A H 0.5722 0.6712 0.8748 0.027 Uiso 0.50 1 d PR . .
C9 C 0.527(2) 0.5961(13) 1.0342(9) 0.018(2) Uani 0.50 1 d PD . .
C8 C 0.4825(7) 0.4718(7) 1.0537(7) 0.0209(16) Uani 0.50 1 d PD . .
H8A H 0.4636 0.4363 1.1320 0.025 Uiso 0.50 1 d PR . .
C7 C 0.465(2) 0.4152(13) 0.9326(9) 0.018(2) Uani 0.50 1 d PD . .
C10 C 0.5710(7) 0.7084(9) 1.1195(9) 0.0255(12) Uani 0.50 1 d PD . .

loop_
_atom_site_aniso_label
_atom_site_aniso_U_11
_atom_site_aniso_U_22
_atom_site_aniso_U_33
_atom_site_aniso_U_23
_atom_site_aniso_U_13
_atom_site_aniso_U_12
Eu1 0.02336(12) 0.01044(10) 0.01003(10) -0.00112(7) 0.00295(6) -0.00246(7)
O1 0.0387(16) 0.0117(13) 0.0236(14) -0.0002(11) 0.0047(12) -0.0009(11)
O2 0.0498(18) 0.0166(14) 0.0153(13) 0.0046(11) 0.0064(12) -0.0019(12)
O3 0.0363(15) 0.0125(13) 0.0175(13) -0.0037(10) 0.0087(11) -0.0064(11)
O4 0.0517(18) 0.0123(13) 0.0145(13) 0.0018(10) 0.0115(12) -0.0023(12)
O5 0.0361(17) 0.0348(17) 0.0186(15) 0.0059(12) -0.0015(12) -0.0105(13)
O6 0.0247(14) 0.0191(13) 0.0261(15) 0.0078(11) 0.0018(11) -0.0020(11)
O7 0.0280(17) 0.066(3) 0.0343(19) -0.0115(16) 0.0075(13) 0.0081(16)
N1 0.0360(18) 0.0081(14) 0.0131(15) 0.0002(11) 0.0062(13) -0.0004(12)
N2 0.0323(18) 0.0092(14) 0.0124(15) -0.0019(12) 0.0062(12) -0.0025(12)
C1 0.0230(19) 0.0133(17) 0.0166(18) 0.0025(14) -0.0011(14) -0.0012(14)
C2 0.0223(18) 0.0129(16) 0.0119(17) 0.0011(13) 0.0007(13) -0.0002(14)
C3 0.0262(19) 0.0108(17) 0.0108(16) -0.0023(13) 0.0033(13) -0.0005(13)
C4 0.0211(18) 0.0112(17) 0.0127(17) -0.0013(13) 0.0052(13) -0.0010(13)
C5 0.0207(18) 0.0138(17) 0.0142(17) 0.0000(13) 0.0044(13) -0.0003(13)
O8 0.0310(14) 0.0278(13) 0.0323(14) 0.0000(9) 0.0080(9) -0.0035(9)
O9 0.076(9) 0.057(6) 0.033(2) -0.021(3) 0.018(4) -0.022(4)
O10 0.0310(14) 0.0278(13) 0.0323(14) 0.0000(9) 0.0080(9) -0.0035(9)
O11 0.076(9) 0.057(6) 0.033(2) -0.021(3) 0.018(4) -0.022(4)
C6 0.0255(16) 0.0257(14) 0.0256(14) -0.0021(9) 0.0052(10) -0.0018(10)
N3 0.034(4) 0.030(4) 0.016(3) -0.001(3) 0.007(3) -0.010(3)
N4 0.031(4) 0.016(3) 0.022(4) 0.003(3) 0.010(3) -0.004(3)
C9 0.019(3) 0.015(3) 0.018(5) 0.006(4) -0.003(6) -0.003(3)
C8 0.025(4) 0.022(4) 0.016(4) -0.005(3) 0.005(3) -0.008(3)
C7 0.019(3) 0.015(3) 0.018(5) 0.006(4) -0.003(6) -0.003(3)
C10 0.0255(16) 0.0257(14) 0.0256(14) -0.0021(9) 0.0052(10) -0.0018(10)

loop_
_atom_type_symbol
_atom_type_description
_atom_type_scat_dispersion_real
_atom_type_scat_dispersion_imag
_atom_type_scat_source
C C 0.0033 0.0016 'International Tables Vol C Tables 4.2.6.8 and 6.1.1.4'
H H 0.0000 0.0000 'International Tables Vol C Tables 4.2.6.8 and 6.1.1.4'
N N 0.0061 0.0033 'International Tables Vol C Tables 4.2.6.8 and 6.1.1.4'
O O 0.0106 0.0060 'International Tables Vol C Tables 4.2.6.8 and 6.1.1.4'
Eu Eu -0.1578 3.6682 'International Tables Vol C Tables 4.2.6.8 and 6.1.1.4'

loop_
_geom_angle_atom_site_label_1
_geom_angle_atom_site_label_2
_geom_angle_atom_site_label_3
_geom_angle
_geom_angle_site_symmetry_1
_geom_angle_site_symmetry_3
_geom_angle_publ_flag
O8 Eu1 O10 10.1(3) . 3_667 ?
O8 Eu1 O6 142.75(19) . . ?
O10 Eu1 O6 150.10(19) 3_667 . ?
O8 Eu1 O1 140.8(2) . 1_545 ?
O10 Eu1 O1 136.5(2) 3_667 1_545 ?
O6 Eu1 O1 73.11(9) . 1_545 ?
O8 Eu1 O3 75.99(17) . . ?
O10 Eu1 O3 86.07(18) 3_667 . ?
O6 Eu1 O3 74.01(9) . . ?
O1 Eu1 O3 114.40(9) 1_545 . ?
O8 Eu1 O7 77.92(19) . . ?
O10 Eu1 O7 69.1(2) 3_667 . ?
O6 Eu1 O7 138.59(10) . . ?
O1 Eu1 O7 72.32(11) 1_545 . ?
O3 Eu1 O7 142.35(10) . . ?
O8 Eu1 O5 75.26(19) . . ?
O10 Eu1 O5 78.33(19) 3_667 . ?
O6 Eu1 O5 114.76(9) . . ?
O1 Eu1 O5 73.14(10) 1_545 . ?
O3 Eu1 O5 71.84(10) . . ?
O7 Eu1 O5 75.59(11) . . ?
O8 Eu1 O4 77.8(2) . 4_565 ?
O10 Eu1 O4 78.3(2) 3_667 4_565 ?
O6 Eu1 O4 77.71(9) . 4_565 ?
O1 Eu1 O4 138.44(9) 1_545 4_565 ?
O3 Eu1 O4 84.31(9) . 4_565 ?
O7 Eu1 O4 115.98(10) . 4_565 ?
O5 Eu1 O4 147.51(10) . 4_565 ?
O8 Eu1 N2 114.45(18) . 4_565 ?
O10 Eu1 N2 106.45(18) 3_667 4_565 ?
O6 Eu1 N2 78.23(10) . 4_565 ?
O1 Eu1 N2 81.82(9) 1_545 4_565 ?
O3 Eu1 N2 141.24(9) . 4_565 ?
O7 Eu1 N2 74.94(11) . 4_565 ?
O5 Eu1 N2 145.88(11) . 4_565 ?
O4 Eu1 N2 63.53(9) 4_565 4_565 ?
O8 Eu1 C6 18.43(18) . . ?
O10 Eu1 C6 15.0(3) 3_667 . ?
O6 Eu1 C6 138.08(17) . . ?
O1 Eu1 C6 148.10(17) 1_545 . ?
O3 Eu1 C6 86.62(17) . . ?
O7 Eu1 C6 76.52(17) . . ?
O5 Eu1 C6 92.79(18) . . ?
O4 Eu1 C6 63.40(17) 4_565 . ?
N2 Eu1 C6 96.71(18) 4_565 . ?
O8 Eu1 H7B 63.5 . . ?
O10 Eu1 H7B 56.0 3_667 . ?
O6 Eu1 H7B 153.7 . . ?
O1 Eu1 H7B 81.5 1_545 . ?
O3 Eu1 H7B 124.3 . . ?
O7 Eu1 H7B 18.3 . . ?
O5 Eu1 H7B 62.4 . . ?
O4 Eu1 H7B 119.6 4_565 . ?
N2 Eu1 H7B 91.7 4_565 . ?
C6 Eu1 H7B 66.6 . . ?
C1 O1 Eu1 149.4(3) . 1_565 ?
C5 O3 Eu1 146.7(2) . . ?
C5 O4 Eu1 123.8(2) . 4_566 ?
Eu1 O5 H5A 127.1 . . ?
Eu1 O5 H5B 112.9 . . ?
H5A O5 H5B 116.7 . . ?
Eu1 O6 H6A 122.9 . . ?
Eu1 O6 H6B 121.7 . . ?
H6A O6 H6B 115.3 . . ?
Eu1 O7 H7A 128.3 . . ?
Eu1 O7 H7B 98.1 . . ?
H7A O7 H7B 115.5 . . ?
N2 N1 C2 111.6(3) . . ?
N2 N1 H1A 116.0 . . ?
C2 N1 H1A 131.0 . . ?
N1 N2 C4 105.5(3) . . ?
N1 N2 Eu1 135.8(2) . 4_566 ?
C4 N2 Eu1 118.4(2) . 4_566 ?
O1 C1 O2 126.3(3) . . ?
O1 C1 C2 117.3(3) . . ?
O2 C1 C2 116.4(3) . . ?
N1 C2 C3 107.6(3) . . ?
N1 C2 C1 120.7(3) . . ?
C3 C2 C1 131.7(3) . . ?
C2 C3 C4 104.4(3) . . ?
C2 C3 H3 127.8 . . ?
C4 C3 H3 127.8 . . ?
N2 C4 C3 110.9(3) . . ?
N2 C4 C5 116.1(3) . . ?
C3 C4 C5 132.9(3) . . ?
O3 C5 O4 124.7(3) . . ?
O3 C5 C4 119.2(3) . . ?
O4 C5 C4 116.1(3) . . ?
O10 O8 C6 63.5(17) 3_667 . ?
O10 O8 C10 58.1(17) 3_667 3_667 ?
C6 O8 C10 9.9(7) . 3_667 ?
O10 O8 Eu1 88(2) 3_667 . ?
C6 O8 Eu1 125.8(6) . . ?
C10 O8 Eu1 130.3(6) 3_667 . ?
O11 O9 C10 76.1(16) 3_667 3_667 ?
O11 O9 C6 86.3(18) 3_667 . ?
C10 O9 C6 12.4(7) 3_667 . ?
O8 O10 C6 97.5(19) 3_667 3_667 ?
O8 O10 C10 105(2) 3_667 . ?
C6 O10 C10 12.1(8) 3_667 . ?
O8 O10 Eu1 81.7(19) 3_667 3_667 ?
C6 O10 Eu1 132.5(8) 3_667 3_667 ?
C10 O10 Eu1 141.7(6) . 3_667 ?
O9 O11 C10 77.7(16) 3_667 . ?
O9 O11 C6 68.8(16) 3_667 3_667 ?
C10 O11 C6 11.2(7) . 3_667 ?
C10 C6 O10 105(4) 3_667 3_667 ?
C10 C6 O9 84(4) 3_667 . ?
O10 C6 O9 111.2(9) 3_667 . ?
C10 C6 O8 117(4) 3_667 . ?
O10 C6 O8 18.9(6) 3_667 . ?
O9 C6 O8 125.0(8) . . ?
C10 C6 O11 63(3) 3_667 3_667 ?
O10 C6 O11 127.9(12) 3_667 3_667 ?
O9 C6 O11 24.9(7) . 3_667 ?
O8 C6 O11 145.5(11) . 3_667 ?
C10 C6 C7 69(4) 3_667 . ?
O10 C6 C7 129.5(9) 3_667 . ?
O9 C6 C7 117.3(8) . . ?
O8 C6 C7 117.7(8) . . ?
O11 C6 C7 95.0(7) 3_667 . ?
C10 C6 C9 69(4) 3_667 3_667 ?
O10 C6 C9 116.1(9) 3_667 3_667 ?
O9 C6 C9 129.5(8) . 3_667 ?
O8 C6 C9 105.3(7) . 3_667 ?
O11 C6 C9 106.0(8) 3_667 3_667 ?
C7 C6 C9 13.5(8) . 3_667 ?
C10 C6 Eu1 129(4) 3_667 . ?
O10 C6 Eu1 32.5(5) 3_667 . ?
O9 C6 Eu1 90.7(6) . . ?
O8 C6 Eu1 35.8(4) . . ?
O11 C6 Eu1 114.5(7) 3_667 . ?
C7 C6 Eu1 149.8(7) . . ?
C9 C6 Eu1 139.5(6) 3_667 . ?
C8 N3 N4 41.6(5) 3_667 . ?
C8 N3 C7 62.3(7) 3_667 . ?
N4 N3 C7 103.6(7) . . ?
C8 N3 C9 56.5(5) 3_667 3_667 ?
N4 N3 C9 98.1(5) . 3_667 ?
C7 N3 C9 7.8(14) . 3_667 ?
C8 N4 N3 56.3(6) 3_667 . ?
C8 N4 C9 57.1(8) 3_667 . ?
N3 N4 C9 113.1(7) . . ?
C8 N4 C7 55.1(5) 3_667 3_667 ?
N3 N4 C7 111.4(5) . 3_667 ?
C9 N4 C7 5.7(19) . 3_667 ?
C8 N4 H4A 177.1 3_667 . ?
N3 N4 H4A 124.0 . . ?
C9 N4 H4A 122.9 . . ?
C7 N4 H4A 124.5 3_667 . ?
C7 C9 C8 124(5) 3_667 3_667 ?
C7 C9 N4 153(9) 3_667 . ?
C8 C9 N4 40.9(5) 3_667 . ?
C7 C9 C8 67(3) 3_667 . ?
C8 C9 C8 65.4(8) 3_667 . ?
N4 C9 C8 106.3(7) . . ?
C7 C9 C10 70(3) 3_667 . ?
C8 C9 C10 158.6(12) 3_667 . ?
N4 C9 C10 118.9(8) . . ?
C8 C9 C10 134.4(7) . . ?
C7 C9 C6 70(3) 3_667 3_667 ?
C8 C9 C6 151.1(16) 3_667 3_667 ?
N4 C9 C6 114.3(8) . 3_667 ?
C8 C9 C6 136.4(9) . 3_667 ?
C10 C9 C6 9.7(6) . 3_667 ?
C7 C9 N3 30(4) 3_667 3_667 ?
C8 C9 N3 107.5(9) 3_667 3_667 ?
N4 C9 N3 148.3(8) . 3_667 ?
C8 C9 N3 42.4(4) . 3_667 ?
C10 C9 N3 92.0(6) . 3_667 ?
C6 C9 N3 95.1(6) 3_667 3_667 ?
N4 C8 N3 82.1(7) 3_667 3_667 ?
N4 C8 C9 82.0(9) 3_667 3_667 ?
N3 C8 C9 162.6(12) 3_667 3_667 ?
N4 C8 C7 148.6(10) 3_667 3_667 ?
N3 C8 C7 67.2(6) 3_667 3_667 ?
C9 C8 C7 127.4(11) 3_667 3_667 ?
N4 C8 C8 147.5(11) 3_667 3_667 ?
N3 C8 C8 129.6(9) 3_667 3_667 ?
C9 C8 C8 65.6(7) 3_667 3_667 ?
C7 C8 C8 62.4(6) 3_667 3_667 ?
N4 C8 C7 92.9(7) 3_667 . ?
N3 C8 C7 174.9(8) 3_667 . ?
C9 C8 C7 12.6(14) 3_667 . ?
C7 C8 C7 117.7(7) 3_667 . ?
C8 C8 C7 55.3(6) 3_667 . ?
N4 C8 C9 163.2(8) 3_667 . ?
N3 C8 C9 81.2(6) 3_667 . ?
C9 C8 C9 114.6(8) 3_667 . ?
C7 C8 C9 15.1(10) 3_667 . ?
C8 C8 C9 48.9(6) 3_667 . ?
C7 C8 C9 103.8(6) . . ?
N4 C8 H8A 35.9 3_667 . ?
N3 C8 H8A 46.4 3_667 . ?
C9 C8 H8A 117.9 3_667 . ?
C7 C8 H8A 113.7 3_667 . ?
C8 C8 H8A 175.5 3_667 . ?
C7 C8 H8A 128.6 . . ?
C9 C8 H8A 127.5 . . ?
C9 C7 C8 98(3) 3_667 3_667 ?
C9 C7 N3 142(6) 3_667 . ?
C8 C7 N3 50.5(5) 3_667 . ?
C9 C7 C8 43(4) 3_667 . ?
C8 C7 C8 62.3(7) 3_667 . ?
N3 C7 C8 112.8(7) . . ?
C9 C7 C10 96(3) 3_667 3_667 ?
C8 C7 C10 159.7(14) 3_667 3_667 ?
N3 C7 C10 110.5(8) . 3_667 ?
C8 C7 C10 136.1(8) . 3_667 ?
C9 C7 C6 96(3) 3_667 . ?
C8 C7 C6 164.6(9) 3_667 . ?
N3 C7 C6 114.2(7) . . ?
C8 C7 C6 132.9(8) . . ?
C10 C7 C6 10.3(7) 3_667 . ?
C9 C7 N4 21(7) 3_667 3_667 ?
C8 C7 N4 94.1(7) 3_667 3_667 ?
N3 C7 N4 144.5(7) . 3_667 ?
C8 C7 N4 32.0(4) . 3_667 ?
C10 C7 N4 104.2(7) 3_667 3_667 ?
C6 C7 N4 101.3(6) . 3_667 ?
C6 C10 O10 63(3) 3_667 . ?
C6 C10 O11 106(4) 3_667 . ?
O10 C10 O11 128.3(9) . . ?
C6 C10 O9 84(4) 3_667 3_667 ?
O10 C10 O9 105.1(9) . 3_667 ?
O11 C10 O9 26.2(7) . 3_667 ?
C6 C10 C7 101(4) 3_667 3_667 ?
O10 C10 C7 127.9(9) . 3_667 ?
O11 C10 C7 103.5(8) . 3_667 ?
O9 C10 C7 123.1(11) 3_667 3_667 ?
C6 C10 O8 54(3) 3_667 3_667 ?
O10 C10 O8 16.5(5) . 3_667 ?
O11 C10 O8 139.8(9) . 3_667 ?
O9 C10 O8 114.2(8) 3_667 3_667 ?
C7 C10 O8 113.5(9) 3_667 3_667 ?
C6 C10 C9 102(4) 3_667 . ?
O10 C10 C9 115.4(8) . . ?
O11 C10 C9 116.4(8) . . ?
O9 C10 C9 137.2(11) 3_667 . ?
C7 C10 C9 14.2(9) 3_667 . ?
O8 C10 C9 102.4(8) 3_667 . ?

loop_
_geom_bond_atom_site_label_1
_geom_bond_atom_site_label_2
_geom_bond_distance
_geom_bond_site_symmetry_2
_geom_bond_publ_flag
Eu1 O8 2.337(8) . ?
Eu1 O10 2.360(8) 3_667 ?
Eu1 O6 2.364(3) . ?
Eu1 O1 2.373(3) 1_545 ?
Eu1 O3 2.410(2) . ?
Eu1 O7 2.435(3) . ?
Eu1 O5 2.441(3) . ?
Eu1 O4 2.448(3) 4_565 ?
Eu1 N2 2.518(3) 4_565 ?
Eu1 C6 3.242(8) . ?
Eu1 H7B 2.6908 . ?
O1 C1 1.250(4) . ?
O1 Eu1 2.373(3) 1_565 ?
O2 C1 1.251(4) . ?
O3 C5 1.249(4) . ?
O4 C5 1.253(4) . ?
O4 Eu1 2.448(3) 4_566 ?
O5 H5A 0.8475 . ?
O5 H5B 0.8476 . ?
O6 H6A 0.8531 . ?
O6 H6B 0.8508 . ?
O7 H7A 0.8508 . ?
O7 H7B 0.8525 . ?
N1 N2 1.331(4) . ?
N1 C2 1.343(4) . ?
N1 H1A 0.8968 . ?
N2 C4 1.336(4) . ?
N2 Eu1 2.518(3) 4_566 ?
C1 C2 1.486(5) . ?
C2 C3 1.370(5) . ?
C3 C4 1.393(5) . ?
C3 H3 0.9300 . ?
C4 C5 1.474(5) . ?
O8 O10 0.413(11) 3_667 ?
O8 C6 1.263(7) . ?
O8 C10 1.404(13) 3_667 ?
O9 O11 0.564(14) 3_667 ?
O9 C10 1.247(15) 3_667 ?
O9 C6 1.248(8) . ?
O10 O8 0.413(11) 3_667 ?
O10 C6 1.141(13) 3_667 ?
O10 C10 1.237(8) . ?
O10 Eu1 2.360(7) 3_667 ?
O11 O9 0.564(14) 3_667 ?
O11 C10 1.239(8) . ?
O11 C6 1.336(15) 3_667 ?
C6 C10 0.269(15) 3_667 ?
C6 O10 1.141(13) 3_667 ?
C6 O11 1.336(15) 3_667 ?
C6 C7 1.473(8) . ?
C6 C9 1.557(17) 3_667 ?
N3 C8 1.119(9) 3_667 ?
N3 N4 1.332(7) . ?
N3 C7 1.337(8) . ?
N3 C9 1.641(11) 3_667 ?
N4 C8 0.893(9) 3_667 ?
N4 C9 1.351(8) . ?
N4 C7 1.684(11) 3_667 ?
N4 H4A 0.8967 . ?
C9 C7 0.36(2) 3_667 ?
C9 C8 1.146(14) 3_667 ?
C9 C8 1.384(8) . ?
C9 C10 1.480(8) . ?
C9 C6 1.557(17) 3_667 ?
C9 N3 1.641(11) 3_667 ?
C8 N4 0.893(9) 3_667 ?
C8 N3 1.119(9) 3_667 ?
C8 C9 1.146(14) 3_667 ?
C8 C7 1.283(13) 3_667 ?
C8 C8 1.382(14) 3_667 ?
C8 C7 1.383(8) . ?
C8 H8A 0.9571 . ?
C7 C9 0.36(2) 3_667 ?
C7 C8 1.283(13) 3_667 ?
C7 C10 1.399(16) 3_667 ?
C7 N4 1.684(11) 3_667 ?
C10 C6 0.269(15) 3_667 ?
C10 O9 1.247(15) 3_667 ?
C10 C7 1.400(16) 3_667 ?
C10 O8 1.404(13) 3_667 ?

loop_
_geom_torsion_atom_site_label_1
_geom_torsion_atom_site_label_2
_geom_torsion_atom_site_label_3
_geom_torsion_atom_site_label_4
_geom_torsion
_geom_torsion_site_symmetry_1
_geom_torsion_site_symmetry_2
_geom_torsion_site_symmetry_3
_geom_torsion_site_symmetry_4
_geom_torsion_publ_flag
O8 Eu1 O3 C5 -7.9(4) . . . . ?
O10 Eu1 O3 C5 -8.1(5) 3_667 . . . ?
O6 Eu1 O3 C5 -165.5(4) . . . . ?
O1 Eu1 O3 C5 132.0(4) 1_545 . . . ?
O7 Eu1 O3 C5 39.6(5) . . . . ?
O5 Eu1 O3 C5 70.9(4) . . . . ?
O4 Eu1 O3 C5 -86.7(4) 4_565 . . . ?
N2 Eu1 O3 C5 -119.6(4) 4_565 . . . ?
C6 Eu1 O3 C5 -23.1(4) . . . . ?
C2 N1 N2 C4 -0.6(4) . . . . ?
C2 N1 N2 Eu1 172.3(3) . . . 4_566 ?
Eu1 O1 C1 O2 -12.6(8) 1_565 . . . ?
Eu1 O1 C1 C2 167.2(3) 1_565 . . . ?
N2 N1 C2 C3 0.2(4) . . . . ?
N2 N1 C2 C1 -179.5(3) . . . . ?
O1 C1 C2 N1 -11.3(5) . . . . ?
O2 C1 C2 N1 168.5(3) . . . . ?
O1 C1 C2 C3 169.1(4) . . . . ?
O2 C1 C2 C3 -11.1(6) . . . . ?
N1 C2 C3 C4 0.3(4) . . . . ?
C1 C2 C3 C4 179.9(4) . . . . ?
N1 N2 C4 C3 0.7(4) . . . . ?
Eu1 N2 C4 C3 -173.6(2) 4_566 . . . ?
N1 N2 C4 C5 -177.6(3) . . . . ?
Eu1 N2 C4 C5 8.0(4) 4_566 . . . ?
C2 C3 C4 N2 -0.6(4) . . . . ?
C2 C3 C4 C5 177.3(4) . . . . ?
Eu1 O3 C5 O4 -115.6(4) . . . . ?
Eu1 O3 C5 C4 66.2(5) . . . . ?
Eu1 O4 C5 O3 167.5(3) 4_566 . . . ?
Eu1 O4 C5 C4 -14.2(4) 4_566 . . . ?
N2 C4 C5 O3 -178.3(3) . . . . ?
C3 C4 C5 O3 3.8(6) . . . . ?
N2 C4 C5 O4 3.4(5) . . . . ?
C3 C4 C5 O4 -174.5(4) . . . . ?
O6 Eu1 O8 O10 -141.8(18) . . . 3_667 ?
O1 Eu1 O8 O10 70(2) 1_545 . . 3_667 ?
O3 Eu1 O8 O10 -178.9(19) . . . 3_667 ?
O7 Eu1 O8 O10 28.5(19) . . . 3_667 ?
O5 Eu1 O8 O10 106.6(19) . . . 3_667 ?
O4 Eu1 O8 O10 -91.8(19) 4_565 . . 3_667 ?
N2 Eu1 O8 O10 -39(2) 4_565 . . 3_667 ?
C6 Eu1 O8 O10 -55.1(17) . . . 3_667 ?
O10 Eu1 O8 C6 55.1(17) 3_667 . . . ?
O6 Eu1 O8 C6 -86.7(7) . . . . ?
O1 Eu1 O8 C6 124.6(6) 1_545 . . . ?
O3 Eu1 O8 C6 -123.8(7) . . . . ?
O7 Eu1 O8 C6 83.6(7) . . . . ?
O5 Eu1 O8 C6 161.6(7) . . . . ?
O4 Eu1 O8 C6 -36.7(6) 4_565 . . . ?
N2 Eu1 O8 C6 16.5(7) 4_565 . . . ?
O10 Eu1 O8 C10 43.9(15) 3_667 . . 3_667 ?
O6 Eu1 O8 C10 -97.8(7) . . . 3_667 ?
O1 Eu1 O8 C10 113.5(8) 1_545 . . 3_667 ?
O3 Eu1 O8 C10 -135.0(8) . . . 3_667 ?
O7 Eu1 O8 C10 72.4(8) . . . 3_667 ?
O5 Eu1 O8 C10 150.5(8) . . . 3_667 ?
O4 Eu1 O8 C10 -47.9(7) 4_565 . . 3_667 ?
N2 Eu1 O8 C10 5.3(8) 4_565 . . 3_667 ?
C6 Eu1 O8 C10 -11.1(9) . . . 3_667 ?
O11 O9 C6 C10 -34(4) 3_667 . . 3_667 ?
O11 O9 C6 O10 -137(4) 3_667 . . 3_667 ?
C10 O9 C6 O10 -103(4) 3_667 . . 3_667 ?
O11 O9 C6 O8 -152(3) 3_667 . . . ?
C10 O9 C6 O8 -118(4) 3_667 . . . ?
C10 O9 C6 O11 34(4) 3_667 . . 3_667 ?
O11 O9 C6 C7 28(3) 3_667 . . . ?
C10 O9 C6 C7 62(4) 3_667 . . . ?
O11 O9 C6 C9 22(5) 3_667 . . 3_667 ?
C10 O9 C6 C9 55(3) 3_667 . . 3_667 ?
O11 O9 C6 Eu1 -163(4) 3_667 . . . ?
C10 O9 C6 Eu1 -129(4) 3_667 . . . ?
O10 O8 C6 C10 -54(5) 3_667 . . 3_667 ?
Eu1 O8 C6 C10 -121(4) . . . 3_667 ?
C10 O8 C6 O10 54(5) 3_667 . . 3_667 ?
Eu1 O8 C6 O10 -66(2) . . . 3_667 ?
O10 O8 C6 O9 47(2) 3_667 . . . ?
C10 O8 C6 O9 101(4) 3_667 . . . ?
Eu1 O8 C6 O9 -19.3(11) . . . . ?
O10 O8 C6 O11 26(3) 3_667 . . 3_667 ?
C10 O8 C6 O11 81(5) 3_667 . . 3_667 ?
Eu1 O8 C6 O11 -40(2) . . . 3_667 ?
O10 O8 C6 C7 -133(2) 3_667 . . . ?
C10 O8 C6 C7 -79(4) 3_667 . . . ?
Eu1 O8 C6 C7 160.4(11) . . . . ?
O10 O8 C6 C9 -128(3) 3_667 . . 3_667 ?
C10 O8 C6 C9 -73(4) 3_667 . . 3_667 ?
Eu1 O8 C6 C9 166.0(11) . . . 3_667 ?
O10 O8 C6 Eu1 66(2) 3_667 . . . ?
C10 O8 C6 Eu1 121(4) 3_667 . . . ?
O8 Eu1 C6 C10 82(5) . . . 3_667 ?
O10 Eu1 C6 C10 48(4) 3_667 . . 3_667 ?
O6 Eu1 C6 C10 -163(5) . . . 3_667 ?
O1 Eu1 C6 C10 2(5) 1_545 . . 3_667 ?
O3 Eu1 C6 C10 136(5) . . . 3_667 ?
O7 Eu1 C6 C10 -10(5) . . . 3_667 ?
O5 Eu1 C6 C10 64(5) . . . 3_667 ?
O4 Eu1 C6 C10 -139(5) 4_565 . . 3_667 ?
N2 Eu1 C6 C10 -83(5) 4_565 . . 3_667 ?
O8 Eu1 C6 O10 33.6(10) . . . 3_667 ?
O6 Eu1 C6 O10 148.8(8) . . . 3_667 ?
O1 Eu1 C6 O10 -46.1(11) 1_545 . . 3_667 ?
O3 Eu1 C6 O10 87.4(9) . . . 3_667 ?
O7 Eu1 C6 O10 -58.7(9) . . . 3_667 ?
O5 Eu1 C6 O10 15.8(9) . . . 3_667 ?
O4 Eu1 C6 O10 172.8(9) 4_565 . . 3_667 ?
N2 Eu1 C6 O10 -131.4(9) 4_565 . . 3_667 ?
O8 Eu1 C6 O9 164.2(9) . . . . ?
O10 Eu1 C6 O9 130.7(12) 3_667 . . . ?
O6 Eu1 C6 O9 -80.5(8) . . . . ?
O1 Eu1 C6 O9 84.6(8) 1_545 . . . ?
O3 Eu1 C6 O9 -141.9(7) . . . . ?
O7 Eu1 C6 O9 72.0(7) . . . . ?
O5 Eu1 C6 O9 146.5(7) . . . . ?
O4 Eu1 C6 O9 -56.6(8) 4_565 . . . ?
N2 Eu1 C6 O9 -0.7(7) 4_565 . . . ?
O10 Eu1 C6 O8 -33.6(10) 3_667 . . . ?
O6 Eu1 C6 O8 115.2(6) . . . . ?
O1 Eu1 C6 O8 -79.6(8) 1_545 . . . ?
O3 Eu1 C6 O8 53.9(7) . . . . ?
O7 Eu1 C6 O8 -92.2(7) . . . . ?
O5 Eu1 C6 O8 -17.7(7) . . . . ?
O4 Eu1 C6 O8 139.2(7) 4_565 . . . ?
N2 Eu1 C6 O8 -164.9(7) 4_565 . . . ?
O8 Eu1 C6 O11 156.5(15) . . . 3_667 ?
O10 Eu1 C6 O11 122.9(16) 3_667 . . 3_667 ?
O6 Eu1 C6 O11 -88.3(12) . . . 3_667 ?
O1 Eu1 C6 O11 76.8(12) 1_545 . . 3_667 ?
O3 Eu1 C6 O11 -149.7(11) . . . 3_667 ?
O7 Eu1 C6 O11 64.2(11) . . . 3_667 ?
O5 Eu1 C6 O11 138.7(11) . . . 3_667 ?
O4 Eu1 C6 O11 -64.4(11) 4_565 . . 3_667 ?
N2 Eu1 C6 O11 -8.5(11) 4_565 . . 3_667 ?
O8 Eu1 C6 C7 -36.3(19) . . . . ?
O10 Eu1 C6 C7 -69.8(19) 3_667 . . . ?
O6 Eu1 C6 C7 79.0(16) . . . . ?
O1 Eu1 C6 C7 -115.9(15) 1_545 . . . ?
O3 Eu1 C6 C7 17.6(15) . . . . ?
O7 Eu1 C6 C7 -128.5(15) . . . . ?
O5 Eu1 C6 C7 -54.0(15) . . . . ?
O4 Eu1 C6 C7 102.9(15) 4_565 . . . ?
N2 Eu1 C6 C7 158.8(15) 4_565 . . . ?
O8 Eu1 C6 C9 -21.1(17) . . . 3_667 ?
O10 Eu1 C6 C9 -54.7(19) 3_667 . . 3_667 ?
O6 Eu1 C6 C9 94.1(19) . . . 3_667 ?
O1 Eu1 C6 C9 -100.8(19) 1_545 . . 3_667 ?
O3 Eu1 C6 C9 32.7(19) . . . 3_667 ?
O7 Eu1 C6 C9 -113.3(19) . . . 3_667 ?
O5 Eu1 C6 C9 -38.9(19) . . . 3_667 ?
O4 Eu1 C6 C9 118.1(19) 4_565 . . 3_667 ?
N2 Eu1 C6 C9 174.0(19) 4_565 . . 3_667 ?
C7 N3 N4 C8 6.1(14) . . . 3_667 ?
C9 N3 N4 C8 0.5(12) 3_667 . . 3_667 ?
C8 N3 N4 C9 -6.3(14) 3_667 . . . ?
C7 N3 N4 C9 -0.2(8) . . . . ?
C9 N3 N4 C9 -6(2) 3_667 . . . ?
C8 N3 N4 C7 -0.4(12) 3_667 . . 3_667 ?
C7 N3 N4 C7 6(2) . . . 3_667 ?
C9 N3 N4 C7 0.0(7) 3_667 . . 3_667 ?
C8 N4 C9 C7 68(8) 3_667 . . 3_667 ?
N3 N4 C9 C7 74(9) . . . 3_667 ?
N3 N4 C9 C8 6.2(14) . . . 3_667 ?
C7 N4 C9 C8 -68(8) 3_667 . . 3_667 ?
C8 N4 C9 C8 -2.6(13) 3_667 . . . ?
N3 N4 C9 C8 4(2) . . . . ?
C7 N4 C9 C8 -70(7) 3_667 . . . ?
C8 N4 C9 C10 171(2) 3_667 . . . ?
N3 N4 C9 C10 177.0(12) . . . . ?
C7 N4 C9 C10 103(9) 3_667 . . . ?
C8 N4 C9 C6 161(3) 3_667 . . 3_667 ?
N3 N4 C9 C6 167.4(14) . . . 3_667 ?
C7 N4 C9 C6 94(10) 3_667 . . 3_667 ?
C8 N4 C9 N3 5(3) 3_667 . . 3_667 ?
N3 N4 C9 N3 11(4) . . . 3_667 ?
C7 N4 C9 N3 -63(6) 3_667 . . 3_667 ?
C7 C9 C8 N4 20(12) 3_667 . . 3_667 ?
C8 C9 C8 N4 170(5) 3_667 . . 3_667 ?
N4 C9 C8 N4 172(4) . . . 3_667 ?
C10 C9 C8 N4 0(7) . . . 3_667 ?
C6 C9 C8 N4 14(7) 3_667 . . 3_667 ?
N3 C9 C8 N4 -2(5) 3_667 . . 3_667 ?
C7 C9 C8 N3 22(8) 3_667 . . 3_667 ?
C8 C9 C8 N3 172.3(15) 3_667 . . 3_667 ?
N4 C9 C8 N3 174.2(17) . . . 3_667 ?
C10 C9 C8 N3 2(2) . . . 3_667 ?
C6 C9 C8 N3 16(3) 3_667 . . 3_667 ?
C7 C9 C8 C9 -150(9) 3_667 . . 3_667 ?
C8 C9 C8 C9 0.001(1) 3_667 . . 3_667 ?
N4 C9 C8 C9 1.9(10) . . . 3_667 ?
C10 C9 C8 C9 -170(3) . . . 3_667 ?
C6 C9 C8 C9 -156(4) 3_667 . . 3_667 ?
N3 C9 C8 C9 -172.3(15) 3_667 . . 3_667 ?
C8 C9 C8 C7 150(9) 3_667 . . 3_667 ?
N4 C9 C8 C7 152(9) . . . 3_667 ?
C10 C9 C8 C7 -20(6) . . . 3_667 ?
C6 C9 C8 C7 -6(5) 3_667 . . 3_667 ?
N3 C9 C8 C7 -22(8) 3_667 . . 3_667 ?
C7 C9 C8 C8 -150(9) 3_667 . . 3_667 ?
N4 C9 C8 C8 1.9(10) . . . 3_667 ?
C10 C9 C8 C8 -170(3) . . . 3_667 ?
C6 C9 C8 C8 -156(4) 3_667 . . 3_667 ?
N3 C9 C8 C8 -172.3(15) 3_667 . . 3_667 ?
C7 C9 C8 C7 -157(7) 3_667 . . . ?
C8 C9 C8 C7 -7(2) 3_667 . . . ?
N4 C9 C8 C7 -5(3) . . . . ?
C10 C9 C8 C7 -177.1(10) . . . . ?
C6 C9 C8 C7 -163.5(14) 3_667 . . . ?
N3 C9 C8 C7 -179.4(15) 3_667 . . . ?
C8 N3 C7 C9 -41(11) 3_667 . . 3_667 ?
N4 N3 C7 C9 -45(12) . . . 3_667 ?
N4 N3 C7 C8 -4.5(10) . . . 3_667 ?
C9 N3 C7 C8 41(11) 3_667 . . 3_667 ?
C8 N3 C7 C8 1.2(14) 3_667 . . . ?
N4 N3 C7 C8 -3(2) . . . . ?
C9 N3 C7 C8 42(10) 3_667 . . . ?
C8 N3 C7 C10 -171(2) 3_667 . . 3_667 ?
N4 N3 C7 C10 -176.0(16) . . . 3_667 ?
C9 N3 C7 C10 -131(13) 3_667 . . 3_667 ?
C8 N3 C7 C6 178(2) 3_667 . . . ?
N4 N3 C7 C6 173.5(12) . . . . ?
C9 N3 C7 C6 -141(13) 3_667 . . . ?
C8 N3 C7 N4 -4(3) 3_667 . . 3_667 ?
N4 N3 C7 N4 -9(4) . . . 3_667 ?
C9 N3 C7 N4 36(9) 3_667 . . 3_667 ?
N4 C8 C7 C9 -30(9) 3_667 . . 3_667 ?
N3 C8 C7 C9 -25(24) 3_667 . . 3_667 ?
C7 C8 C7 C9 143(10) 3_667 . . 3_667 ?
C8 C8 C7 C9 143(10) 3_667 . . 3_667 ?
C9 C8 C7 C9 149(8) . . . 3_667 ?
N4 C8 C7 C8 -172.8(14) 3_667 . . 3_667 ?
N3 C8 C7 C8 -167(16) 3_667 . . 3_667 ?
C9 C8 C7 C8 -143(10) 3_667 . . 3_667 ?
C7 C8 C7 C8 -0.001(2) 3_667 . . 3_667 ?
C9 C8 C7 C8 7(2) . . . 3_667 ?
N4 C8 C7 N3 -173.8(18) 3_667 . . . ?
N3 C8 C7 N3 -168(14) 3_667 . . . ?
C9 C8 C7 N3 -144(11) 3_667 . . . ?
C7 C8 C7 N3 -1.0(13) 3_667 . . . ?
C8 C8 C7 N3 -1.0(13) 3_667 . . . ?
C9 C8 C7 N3 5(3) . . . . ?
N4 C8 C7 C10 -4(3) 3_667 . . 3_667 ?
N3 C8 C7 C10 2(19) 3_667 . . 3_667 ?
C9 C8 C7 C10 26(6) 3_667 . . 3_667 ?
C7 C8 C7 C10 169(4) 3_667 . . 3_667 ?
C8 C8 C7 C10 169(4) 3_667 . . 3_667 ?
C9 C8 C7 C10 175.6(17) . . . 3_667 ?
N4 C8 C7 C6 10(2) 3_667 . . . ?
N3 C8 C7 C6 16(18) 3_667 . . . ?
C9 C8 C7 C6 40(7) 3_667 . . . ?
C7 C8 C7 C6 -177(3) 3_667 . . . ?
C8 C8 C7 C6 -177(3) 3_667 . . . ?
C9 C8 C7 C6 -170.6(9) . . . . ?
N3 C8 C7 N4 6(16) 3_667 . . 3_667 ?
C9 C8 C7 N4 30(9) 3_667 . . 3_667 ?
C7 C8 C7 N4 172.8(14) 3_667 . . 3_667 ?
C8 C8 C7 N4 172.8(14) 3_667 . . 3_667 ?
C9 C8 C7 N4 179.3(18) . . . 3_667 ?
C10 C6 C7 C9 -86(10) 3_667 . . 3_667 ?
O10 C6 C7 C9 6(8) 3_667 . . 3_667 ?
O9 C6 C7 C9 -156(8) . . . 3_667 ?
O8 C6 C7 C9 24(8) . . . 3_667 ?
O11 C6 C7 C9 -145(8) 3_667 . . 3_667 ?
Eu1 C6 C7 C9 47(9) . . . 3_667 ?
C10 C6 C7 C8 77(8) 3_667 . . 3_667 ?
O10 C6 C7 C8 169(7) 3_667 . . 3_667 ?
O9 C6 C7 C8 7(8) . . . 3_667 ?
O8 C6 C7 C8 -173(7) . . . 3_667 ?
O11 C6 C7 C8 18(8) 3_667 . . 3_667 ?
C9 C6 C7 C8 163(15) 3_667 . . 3_667 ?
Eu1 C6 C7 C8 -150(7) . . . 3_667 ?
C10 C6 C7 N3 71(4) 3_667 . . . ?
O10 C6 C7 N3 163.4(15) 3_667 . . . ?
O9 C6 C7 N3 0.9(16) . . . . ?
O8 C6 C7 N3 -178.8(16) . . . . ?
O11 C6 C7 N3 13(2) 3_667 . . . ?
C9 C6 C7 N3 157(9) 3_667 . . . ?
Eu1 C6 C7 N3 -155.8(9) . . . . ?
C10 C6 C7 C8 -113(5) 3_667 . . . ?
O10 C6 C7 C8 -21(3) 3_667 . . . ?
O9 C6 C7 C8 177(3) . . . . ?
O8 C6 C7 C8 -3(3) . . . . ?
O11 C6 C7 C8 -171(2) 3_667 . . . ?
C9 C6 C7 C8 -27(6) 3_667 . . . ?
Eu1 C6 C7 C8 20(4) . . . . ?
O10 C6 C7 C10 92(4) 3_667 . . 3_667 ?
O9 C6 C7 C10 -70(4) . . . 3_667 ?
O8 C6 C7 C10 110(4) . . . 3_667 ?
O11 C6 C7 C10 -59(3) 3_667 . . 3_667 ?
C9 C6 C7 C10 86(10) 3_667 . . 3_667 ?
Eu1 C6 C7 C10 133(4) . . . 3_667 ?
C10 C6 C7 N4 -107(4) 3_667 . . 3_667 ?
O10 C6 C7 N4 -15.1(17) 3_667 . . 3_667 ?
O9 C6 C7 N4 -177.6(13) . . . 3_667 ?
O8 C6 C7 N4 2.7(14) . . . 3_667 ?
O11 C6 C7 N4 -166.0(14) 3_667 . . 3_667 ?
C9 C6 C7 N4 -21(7) 3_667 . . 3_667 ?
Eu1 C6 C7 N4 26(2) . . . 3_667 ?
O8 O10 C10 C6 51(4) 3_667 . . 3_667 ?
Eu1 O10 C10 C6 -46(4) 3_667 . . 3_667 ?
O8 O10 C10 O11 140(2) 3_667 . . . ?
C6 O10 C10 O11 89(4) 3_667 . . . ?
Eu1 O10 C10 O11 43.5(13) 3_667 . . . ?
O8 O10 C10 O9 126(2) 3_667 . . 3_667 ?
C6 O10 C10 O9 75(4) 3_667 . . 3_667 ?
Eu1 O10 C10 O9 29.6(17) 3_667 . . 3_667 ?
O8 O10 C10 C7 -32(3) 3_667 . . 3_667 ?
C6 O10 C10 C7 -83(4) 3_667 . . 3_667 ?
Eu1 O10 C10 C7 -128.2(18) 3_667 . . 3_667 ?
C6 O10 C10 O8 -51(4) 3_667 . . 3_667 ?
Eu1 O10 C10 O8 -96(2) 3_667 . . 3_667 ?
O8 O10 C10 C9 -40(2) 3_667 . . . ?
C6 O10 C10 C9 -91(4) 3_667 . . . ?
Eu1 O10 C10 C9 -136.2(12) 3_667 . . . ?
O9 O11 C10 C6 36(4) 3_667 . . 3_667 ?
O9 O11 C10 O10 -32(4) 3_667 . . . ?
C6 O11 C10 O10 -68(4) 3_667 . . . ?
C6 O11 C10 O9 -36(4) 3_667 . . 3_667 ?
O9 O11 C10 C7 142(4) 3_667 . . 3_667 ?
C6 O11 C10 C7 105(4) 3_667 . . 3_667 ?
O9 O11 C10 O8 -15(4) 3_667 . . 3_667 ?
C6 O11 C10 O8 -51(3) 3_667 . . 3_667 ?
O9 O11 C10 C9 148(4) 3_667 . . . ?
C6 O11 C10 C9 112(4) 3_667 . . . ?
C7 C9 C10 C6 88(9) 3_667 . . 3_667 ?
C8 C9 C10 C6 -47(6) 3_667 . . 3_667 ?
N4 C9 C10 C6 -64(4) . . . 3_667 ?
C8 C9 C10 C6 107(5) . . . 3_667 ?
N3 C9 C10 C6 109(4) 3_667 . . 3_667 ?
C7 C9 C10 O10 153(8) 3_667 . . . ?
C8 C9 C10 O10 18(6) 3_667 . . . ?
N4 C9 C10 O10 1(2) . . . . ?
C8 C9 C10 O10 173(2) . . . . ?
C6 C9 C10 O10 66(4) 3_667 . . . ?
N3 C9 C10 O10 174.2(10) 3_667 . . . ?
C7 C9 C10 O11 -26(8) 3_667 . . . ?
C8 C9 C10 O11 -161(6) 3_667 . . . ?
N4 C9 C10 O11 -178.2(19) . . . . ?
C8 C9 C10 O11 -7(2) . . . . ?
C6 C9 C10 O11 -114(4) 3_667 . . . ?
N3 C9 C10 O11 -5.5(10) 3_667 . . . ?
C7 C9 C10 O9 -6(9) 3_667 . . 3_667 ?
C8 C9 C10 O9 -141(5) 3_667 . . 3_667 ?
N4 C9 C10 O9 -158.0(18) . . . 3_667 ?
C8 C9 C10 O9 13(4) . . . 3_667 ?
C6 C9 C10 O9 -94(4) 3_667 . . 3_667 ?
N3 C9 C10 O9 15(2) 3_667 . . 3_667 ?
C8 C9 C10 C7 -135(13) 3_667 . . 3_667 ?
N4 C9 C10 C7 -152(10) . . . 3_667 ?
C8 C9 C10 C7 19(6) . . . 3_667 ?
C6 C9 C10 C7 -88(9) 3_667 . . 3_667 ?
N3 C9 C10 C7 21(7) 3_667 . . 3_667 ?
C7 C9 C10 O8 143(8) 3_667 . . 3_667 ?
C8 C9 C10 O8 7(6) 3_667 . . 3_667 ?
N4 C9 C10 O8 -9.3(19) . . . 3_667 ?
C8 C9 C10 O8 162(2) . . . 3_667 ?
C6 C9 C10 O8 55(3) 3_667 . . 3_667 ?
N3 C9 C10 O8 163.4(11) 3_667 . . 3_667 ?
